data_7000696
loop_
_publ_author_name
'Habib, Hesham A.'
'Hoffmann, Anke'
'H\"oppe, Henning A.'
'Janiak, Christoph'

_publ_section_title
;
 Crystal structures and solid-state CPMAS 13C NMR correlations in
 luminescent zinc(II) and cadmium(II) mixed-ligand coordination
 polymers constructed from 1,2-bis(1,2,4-triazol-4-yl)ethane and
 benzenedicarboxylate
;
_journal_issue 10
_journal_name_full 'Dalton Transactions'
_journal_page_first 1742
_journal_page_last 1751
_journal_paper_doi 10.1039/b812670d
_journal_year 2009
_chemical_formula_moiety 'C11 H8 N3 O4 Zn'
_chemical_formula_sum 'C11 H8 N3 O4 Zn'
_chemical_formula_weight 311.59
_chemical_name_systematic
;
catena-[(\m2-benzene-1,4-dicarboxylato-\k2O,O':\k2O'',O''')-
(\m2-benzene-1,4-dicarboxylato-\kO:\kO'')-
(\m4-1,2-bis(1,2,4-triazol-4-yl)ethane-\kN1:\kN1':\kN2':\kN2')-dizinc(II)]
;
_space_group_IT_number 15
_symmetry_cell_setting monoclinic
_symmetry_space_group_name_Hall '-C 2yc'
_symmetry_space_group_name_H-M 'C 1 2/c 1'
_atom_sites_solution_hydrogens geom
_atom_sites_solution_primary direct
_atom_sites_solution_secondary difmap
_audit_creation_method SHELXL-97
_cell_angle_alpha 90.00
_cell_angle_beta 117.432(10)
_cell_angle_gamma 90.00
_cell_formula_units_Z 8
_cell_length_a 12.4552(10)
_cell_length_b 15.1581(10)
_cell_length_c 13.274(2)
_cell_measurement_reflns_used 8963
_cell_measurement_temperature 203(2)
_cell_measurement_theta_max 38.6
_cell_measurement_theta_min 2.28
_cell_volume 2224.3(5)
_computing_cell_refinement 'SAINT (Bruker, 2006)'
_computing_data_collection 'APEX2 (Bruker, 2006)'
_computing_data_reduction SAINT
_computing_molecular_graphics 'DIAMOND (Crystal Impact, 2006)'
_computing_structure_refinement 'SHELXL-97 (Sheldrick, 1997)'
_computing_structure_solution 'SHELXS-97 (Sheldrick, 1997)'
_diffrn_ambient_temperature 203(2)
_diffrn_measured_fraction_theta_full 1.000
_diffrn_measured_fraction_theta_max 0.962
_diffrn_measurement_device_type 'Bruker APEX2 CCD area detector'
_diffrn_measurement_method '\w scans'
_diffrn_radiation_monochromator graphite
_diffrn_radiation_source 'fine-focus sealed tube'
_diffrn_radiation_type MoK\a
_diffrn_radiation_wavelength 0.71073
_diffrn_reflns_av_R_equivalents 0.0288
_diffrn_reflns_av_sigmaI/netI 0.0209
_diffrn_reflns_limit_h_max 22
_diffrn_reflns_limit_h_min -22
_diffrn_reflns_limit_k_max 25
_diffrn_reflns_limit_k_min -26
_diffrn_reflns_limit_l_max 23
_diffrn_reflns_limit_l_min -22
_diffrn_reflns_number 46785
_diffrn_reflns_theta_full 25.00
_diffrn_reflns_theta_max 39.12
_diffrn_reflns_theta_min 2.28
_exptl_absorpt_coefficient_mu 2.223
_exptl_absorpt_correction_T_max 0.6382
_exptl_absorpt_correction_T_min 0.3349
_exptl_absorpt_correction_type multi-scan
_exptl_absorpt_process_details '(<i>SADABS</i>; Sheldrick, 1996)'
_exptl_crystal_colour colorless
_exptl_crystal_density_diffrn 1.861
_exptl_crystal_density_method 'not measured'
_exptl_crystal_description parallelepiped
_exptl_crystal_F_000 1256
_exptl_crystal_size_max 0.60
_exptl_crystal_size_mid 0.25
_exptl_crystal_size_min 0.20
_refine_diff_density_max 0.614
_refine_diff_density_min -0.294
_refine_diff_density_rms 0.076
_refine_ls_extinction_method none
_refine_ls_goodness_of_fit_ref 1.024
_refine_ls_hydrogen_treatment constr
_refine_ls_matrix_type full
_refine_ls_number_parameters 172
_refine_ls_number_reflns 6281
_refine_ls_number_restraints 0
_refine_ls_restrained_S_all 1.024
_refine_ls_R_factor_all 0.0376
_refine_ls_R_factor_gt 0.0263
_refine_ls_shift/su_max 0.001
_refine_ls_shift/su_mean 0.000
_refine_ls_structure_factor_coef Fsqd
_refine_ls_weighting_details 'calc w=1/[\s^2^(Fo^2^)+(0.0397P)^2^+0.7942P] where P=(Fo^2^+2Fc^2^)/3'
_refine_ls_weighting_scheme calc
_refine_ls_wR_factor_gt 0.0676
_refine_ls_wR_factor_ref 0.0719
_reflns_number_gt 5188
_reflns_number_total 6281
_reflns_threshold_expression >2sigma(I)
_cod_data_source_file b812670d.txt
_cod_data_source_block 35-znfin
_cod_depositor_comments
;
The following automatic conversions were performed:
'_symmetry_cell_setting' value 'Monoclinic' changed to 'monoclinic'
according to '/home/saulius/struct/CIF-dictionaries/cif_core.dic'
dictionary named 'cif_core.dic' version 2.4.1 from
2010-06-29.

'_exptl_absorpt_correction_type' value 'Multi-scan' changed
to 'multi-scan' according to
'/home/saulius/struct/CIF-dictionaries/cif_core.dic' dictionary named
'cif_core.dic' version 2.4.1 from 2010-06-29.

Automatic conversion script
Id: cif_fix_enum 1527 2010-12-29 10:47:43Z saulius 
;
_cod_original_cell_volume 2224.3(4)
_cod_original_sg_symbol_H-M C2/c
_cod_database_code 7000696

loop_
_symmetry_equiv_pos_as_xyz
'x, y, z'
'-x, y, -z+1/2'
'x+1/2, y+1/2, z'
'-x+1/2, y+1/2, -z+1/2'
'-x, -y, -z'
'x, -y, z-1/2'
'-x+1/2, -y+1/2, -z'
'x+1/2, -y+1/2, z-1/2'

loop_
_atom_site_label
_atom_site_type_symbol
_atom_site_fract_x
_atom_site_fract_y
_atom_site_fract_z
_atom_site_U_iso_or_equiv
_atom_site_adp_type
_atom_site_occupancy
_atom_site_symmetry_multiplicity
_atom_site_calc_flag
_atom_site_refinement_flags
_atom_site_disorder_assembly
_atom_site_disorder_group
Zn Zn -0.765173(9) 0.190250(7) -0.376289(8) 0.01554(3) Uani 1 1 d . . .
O1 O -0.92606(6) 0.20951(5) -0.39044(7) 0.02245(13) Uani 1 1 d . . .
O2 O -1.02528(8) 0.10703(6) -0.52330(9) 0.0341(2) Uani 1 1 d . . .
O3 O -0.63969(8) 0.16719(6) -0.22099(7) 0.03092(18) Uani 1 1 d . . .
O4 O -0.71632(8) 0.03876(7) -0.29971(6) 0.03173(18) Uani 1 1 d . . .
N1 N -0.70190(7) 0.31711(5) -0.38139(7) 0.01728(13) Uani 1 1 d . . .
N2 N -0.71978(7) 0.36352(5) -0.47748(6) 0.01761(13) Uani 1 1 d . . .
N3 N -0.63097(7) 0.45066(5) -0.33156(6) 0.01686(13) Uani 1 1 d . . .
C1 C -0.67596(9) 0.44313(6) -0.44547(7) 0.01825(15) Uani 1 1 d . . .
H1 H -0.6758 0.4881 -0.4942 0.022 Uiso 1 1 calc R . .
C2 C -0.64827(9) 0.37074(6) -0.29478(8) 0.01879(15) Uani 1 1 d . . .
H2 H -0.6253 0.3561 -0.2187 0.023 Uiso 1 1 calc R . .
C3 C -0.56573(9) 0.52660(6) -0.26113(8) 0.01898(15) Uani 1 1 d . . .
H3A H -0.5688 0.5241 -0.1887 0.023 Uiso 1 1 calc R . .
H3B H -0.6050 0.5814 -0.2998 0.023 Uiso 1 1 calc R . .
C4 C -1.02269(8) 0.17156(7) -0.46525(8) 0.01958(15) Uani 1 1 d . . .
C5 C -1.14046(8) 0.21147(7) -0.48093(8) 0.01867(15) Uani 1 1 d . . .
C6 C -1.24912(9) 0.18091(7) -0.56897(9) 0.02154(17) Uani 1 1 d . . .
H6 H -1.2485 0.1343 -0.6154 0.026 Uiso 1 1 calc R . .
C7 C -1.35805(9) 0.21949(7) -0.58793(8) 0.02192(17) Uani 1 1 d . . .
H7 H -1.4310 0.1990 -0.6473 0.026 Uiso 1 1 calc R . .
C8 C -0.64558(9) 0.08295(7) -0.21666(8) 0.02233(18) Uani 1 1 d . . .
C9 C -0.56747(8) 0.03974(6) -0.10505(7) 0.01772(15) Uani 1 1 d . . .
C10 C -0.50011(9) 0.09112(6) -0.00969(8) 0.02128(17) Uani 1 1 d . . .
H10 H -0.4997 0.1528 -0.0164 0.026 Uiso 1 1 calc R . .
C11 C -0.43356(9) 0.05164(7) 0.09518(8) 0.02100(16) Uani 1 1 d . . .
H11 H -0.3891 0.0866 0.1597 0.025 Uiso 1 1 calc R . .

loop_
_atom_site_aniso_label
_atom_site_aniso_U_11
_atom_site_aniso_U_22
_atom_site_aniso_U_33
_atom_site_aniso_U_23
_atom_site_aniso_U_13
_atom_site_aniso_U_12
Zn 0.01517(5) 0.01693(5) 0.01218(5) 0.00254(3) 0.00430(4) 0.00080(3)
O1 0.0153(3) 0.0269(3) 0.0223(3) -0.0001(3) 0.0062(2) 0.0021(3)
O2 0.0220(3) 0.0322(4) 0.0428(5) -0.0130(4) 0.0104(3) 0.0030(3)
O3 0.0308(4) 0.0298(4) 0.0239(4) 0.0146(3) 0.0056(3) 0.0065(3)
O4 0.0252(3) 0.0464(5) 0.0143(3) 0.0057(3) 0.0012(3) 0.0013(3)
N1 0.0192(3) 0.0173(3) 0.0137(3) 0.0028(2) 0.0063(3) -0.0007(3)
N2 0.0222(3) 0.0160(3) 0.0139(3) 0.0026(2) 0.0077(3) 0.0003(3)
N3 0.0188(3) 0.0163(3) 0.0140(3) 0.0009(2) 0.0064(2) 0.0004(3)
C1 0.0227(4) 0.0159(3) 0.0149(3) 0.0022(3) 0.0076(3) 0.0012(3)
C2 0.0209(4) 0.0197(4) 0.0145(3) 0.0022(3) 0.0070(3) -0.0014(3)
C3 0.0205(4) 0.0158(3) 0.0191(4) -0.0025(3) 0.0078(3) 0.0000(3)
C4 0.0161(3) 0.0208(4) 0.0201(4) 0.0031(3) 0.0069(3) 0.0029(3)
C5 0.0153(3) 0.0215(4) 0.0174(3) 0.0023(3) 0.0059(3) 0.0020(3)
C6 0.0171(4) 0.0249(4) 0.0205(4) -0.0034(3) 0.0069(3) 0.0010(3)
C7 0.0155(3) 0.0273(5) 0.0193(4) -0.0030(3) 0.0049(3) 0.0002(3)
C8 0.0162(3) 0.0324(5) 0.0169(4) 0.0110(3) 0.0064(3) 0.0055(3)
C9 0.0151(3) 0.0205(4) 0.0137(3) 0.0047(3) 0.0033(3) 0.0018(3)
C10 0.0232(4) 0.0159(4) 0.0186(4) 0.0033(3) 0.0044(3) 0.0005(3)
C11 0.0207(4) 0.0200(4) 0.0149(3) 0.0004(3) 0.0018(3) -0.0013(3)

loop_
_atom_type_symbol
_atom_type_description
_atom_type_scat_dispersion_real
_atom_type_scat_dispersion_imag
_atom_type_scat_source
C C 0.0033 0.0016 'International Tables Vol C Tables 4.2.6.8 and 6.1.1.4'
H H 0.0000 0.0000 'International Tables Vol C Tables 4.2.6.8 and 6.1.1.4'
N N 0.0061 0.0033 'International Tables Vol C Tables 4.2.6.8 and 6.1.1.4'
O O 0.0106 0.0060 'International Tables Vol C Tables 4.2.6.8 and 6.1.1.4'
Zn Zn 0.2839 1.4301 'International Tables Vol C Tables 4.2.6.8 and 6.1.1.4'

loop_
_geom_angle_atom_site_label_1
_geom_angle_atom_site_label_2
_geom_angle_atom_site_label_3
_geom_angle
_geom_angle_site_symmetry_1
_geom_angle_site_symmetry_3
_geom_angle_publ_flag
O1 Zn O3 114.50(4) . . ?
O1 Zn N2 109.27(3) . 7_354 ?
O3 Zn N2 127.62(4) . 7_354 ?
O1 Zn N1 104.21(3) . . ?
O3 Zn N1 93.91(4) . . ?
N2 Zn N1 102.01(3) 7_354 . ?
O1 Zn O4 103.09(3) . . ?
O3 Zn O4 58.40(3) . . ?
N2 Zn O4 85.24(3) 7_354 . ?
N1 Zn O4 147.44(3) . . ?
O1 Zn C8 111.02(3) . . ?
O3 Zn C8 29.71(4) . . ?
N2 Zn C8 107.49(4) 7_354 . ?
N1 Zn C8 122.09(3) . . ?
O4 Zn C8 28.69(3) . . ?
C4 O1 Zn 124.15(7) . . ?
C8 O3 Zn 100.97(7) . . ?
C8 O4 Zn 78.68(7) . . ?
C2 N1 N2 107.09(7) . . ?
C2 N1 Zn 126.07(6) . . ?
N2 N1 Zn 126.52(6) . . ?
C1 N2 N1 107.65(7) . . ?
C1 N2 Zn 121.31(6) . 7_354 ?
N1 N2 Zn 125.59(6) . 7_354 ?
C1 N3 C2 105.87(8) . . ?
C1 N3 C3 126.85(8) . . ?
C2 N3 C3 127.01(8) . . ?
N2 C1 N3 109.61(8) . . ?
N2 C1 H1 125.2 . . ?
N3 C1 H1 125.2 . . ?
N1 C2 N3 109.77(8) . . ?
N1 C2 H2 125.1 . . ?
N3 C2 H2 125.1 . . ?
N3 C3 C3 110.68(7) . 2_454 ?
N3 C3 H3A 109.5 . . ?
C3 C3 H3A 109.5 2_454 . ?
N3 C3 H3B 109.5 . . ?
C3 C3 H3B 109.5 2_454 . ?
H3A C3 H3B 108.1 . . ?
O2 C4 O1 125.42(9) . . ?
O2 C4 C5 119.10(9) . . ?
O1 C4 C5 115.48(9) . . ?
C7 C5 C6 119.75(9) 7_254 . ?
C7 C5 C4 121.03(9) 7_254 . ?
C6 C5 C4 119.17(9) . . ?
C7 C6 C5 120.02(9) . . ?
C7 C6 H6 120.0 . . ?
C5 C6 H6 120.0 . . ?
C6 C7 C5 120.24(9) . 7_254 ?
C6 C7 H7 119.9 . . ?
C5 C7 H7 119.9 7_254 . ?
O4 C8 O3 121.93(9) . . ?
O4 C8 C9 120.91(10) . . ?
O3 C8 C9 117.10(9) . . ?
O4 C8 Zn 72.63(6) . . ?
O3 C8 Zn 49.31(5) . . ?
C9 C8 Zn 165.90(8) . . ?
C10 C9 C11 119.76(8) . 5_455 ?
C10 C9 C8 120.01(9) . . ?
C11 C9 C8 120.16(9) 5_455 . ?
C11 C10 C9 120.23(9) . . ?
C11 C10 H10 119.9 . . ?
C9 C10 H10 119.9 . . ?
C10 C11 C9 120.00(9) . 5_455 ?
C10 C11 H11 120.0 . . ?
C9 C11 H11 120.0 5_455 . ?

loop_
_geom_bond_atom_site_label_1
_geom_bond_atom_site_label_2
_geom_bond_distance
_geom_bond_site_symmetry_2
_geom_bond_publ_flag
Zn O1 1.9465(7) . ?
Zn O3 1.9611(9) . ?
Zn N2 2.0328(8) 7_354 ?
Zn N1 2.0911(8) . ?
Zn O4 2.4712(10) . ?
Zn C8 2.5389(10) . ?
O1 C4 1.2901(12) . ?
O2 C4 1.2364(13) . ?
O3 C8 1.2818(14) . ?
O4 C8 1.2432(14) . ?
N1 C2 1.3120(12) . ?
N1 N2 1.3819(11) . ?
N2 C1 1.3119(12) . ?
N2 Zn 2.0328(8) 7_354 ?
N3 C1 1.3537(12) . ?
N3 C2 1.3598(12) . ?
N3 C3 1.4695(12) . ?
C1 H1 0.9400 . ?
C2 H2 0.9400 . ?
C3 C3 1.5240(19) 2_454 ?
C3 H3A 0.9800 . ?
C3 H3B 0.9800 . ?
C4 C5 1.5097(13) . ?
C5 C7 1.3953(14) 7_254 ?
C5 C6 1.3981(14) . ?
C6 C7 1.3898(14) . ?
C6 H6 0.9400 . ?
C7 C5 1.3953(14) 7_254 ?
C7 H7 0.9400 . ?
C8 C9 1.4974(12) . ?
C9 C10 1.3907(13) . ?
C9 C11 1.3909(14) 5_455 ?
C10 C11 1.3855(13) . ?
C10 H10 0.9400 . ?
C11 C9 1.3909(14) 5_455 ?
C11 H11 0.9400 . ?
